data_7226780
loop_
_publ_author_name
'Kamecka, Anna'
'Suwi\'nska, Kinga'
'Kapturkiewicz, Andrzej'

_publ_section_title
;
 Heteroleptic [Os(H)(CO)(N(&#x2227;)N)(tpp)2](+) and
 [Os(Cl)(CO)(N(&#x2227;)N)(tpp)2](+) complexes - comparative studies of
 their luminescence properties.
;
_journal_issue 41
_journal_name_full 'Physical chemistry chemical physics : PCCP'
_journal_page_first 28982
_journal_page_last 28996
_journal_paper_doi 10.1039/c6cp05856f
_journal_volume 18
_journal_year 2016
_chemical_formula_moiety 'C47 H38 N2 O Cl Os P2, P F6, 0.5 C7 H8'
_chemical_formula_sum 'C50.5 H42 Cl F6 N2 O Os P3'
_chemical_formula_weight 1125.42
_chemical_name_common '[Os(Cl)(CO)(bpy)(tpp)2]+.PF6-.0.5toluene'
_space_group_crystal_system tetragonal
_space_group_IT_number 86
_space_group_name_Hall '-P 4bc'
_space_group_name_H-M_alt 'P 42/n'
_symmetry_space_group_name_Hall '-P 4bc'
_symmetry_space_group_name_H-M 'P 42/n :2'
_atom_sites_solution_hydrogens geom
_audit_creation_method SHELXL-2014/7
_audit_update_record
;
2016-09-09 deposited with the CCDC.
2016-09-27 downloaded from the CCDC.
;
_cell_angle_alpha 90
_cell_angle_beta 90
_cell_angle_gamma 90
_cell_formula_units_Z 8
_cell_length_a 28.557(2)
_cell_length_b 28.557(2)
_cell_length_c 11.9682(9)
_cell_measurement_reflns_used 9870
_cell_measurement_temperature 100(2)
_cell_measurement_theta_max 24.6967
_cell_measurement_theta_min 2.2204
_cell_volume 9760.1(12)
_computing_cell_refinement 'SAINT V8.35A (Bruker AXS Inc., 2015)'
_computing_data_collection 'Bruker Instrument Service v4.2.9'
_computing_data_reduction 'SAINT V8.35A (Bruker AXS Inc., 2015)'
_computing_structure_refinement 'SHELXL-2014/7 (Sheldrick, 2014)'
_computing_structure_solution 'XT, VERSION 2014/4'
_diffrn_ambient_temperature 100(2)
_diffrn_detector_area_resol_mean 10.4167
_diffrn_measured_fraction_theta_full 0.979
_diffrn_measured_fraction_theta_max 0.979
_diffrn_measurement_device_type 'D8 VENTURE DUO'
_diffrn_measurement_method 'phi and omega scans'
_diffrn_radiation_type MoK\a
_diffrn_radiation_wavelength 0.71073
_diffrn_reflns_av_R_equivalents 0.0798
_diffrn_reflns_av_unetI/netI 0.0460
_diffrn_reflns_Laue_measured_fraction_full 0.979
_diffrn_reflns_Laue_measured_fraction_max 0.979
_diffrn_reflns_limit_h_max 32
_diffrn_reflns_limit_h_min -33
_diffrn_reflns_limit_k_max 26
_diffrn_reflns_limit_k_min -33
_diffrn_reflns_limit_l_max 14
_diffrn_reflns_limit_l_min -13
_diffrn_reflns_number 71795
_diffrn_reflns_point_group_measured_fraction_full 0.979
_diffrn_reflns_point_group_measured_fraction_max 0.979
_diffrn_reflns_theta_full 24.708
_diffrn_reflns_theta_max 24.708
_diffrn_reflns_theta_min 1.845
_diffrn_source I\mS
_exptl_absorpt_coefficient_mu 2.827
_exptl_absorpt_correction_T_max 0.745
_exptl_absorpt_correction_T_min 0.457
_exptl_absorpt_correction_type multi-scan
_exptl_absorpt_process_details
;
SADABS-2014/5 - Bruker AXS area detector scaling and absorption correction
;
_exptl_crystal_colour 'translucent intense yellow'
_exptl_crystal_density_diffrn 1.532
_exptl_crystal_description needle
_exptl_crystal_F_000 4472
_exptl_crystal_size_max 0.506
_exptl_crystal_size_mid 0.073
_exptl_crystal_size_min 0.069
_refine_diff_density_max 0.804
_refine_diff_density_min -1.060
_refine_diff_density_rms 0.111
_refine_ls_extinction_method none
_refine_ls_goodness_of_fit_ref 1.108
_refine_ls_hydrogen_treatment constr
_refine_ls_matrix_type full
_refine_ls_number_parameters 599
_refine_ls_number_reflns 8145
_refine_ls_number_restraints 14
_refine_ls_restrained_S_all 1.108
_refine_ls_R_factor_all 0.0686
_refine_ls_R_factor_gt 0.0486
_refine_ls_shift/su_max 0.004
_refine_ls_shift/su_mean 0.000
_refine_ls_structure_factor_coef Fsqd
_refine_ls_weighting_details 'w=1/[\s^2^(Fo^2^)+(0.0001P)^2^+79.2928P] where P=(Fo^2^+2Fc^2^)/3'
_refine_ls_weighting_scheme calc
_refine_ls_wR_factor_gt 0.0842
_refine_ls_wR_factor_ref 0.0895
_reflns_Friedel_coverage 0.000
_reflns_number_gt 6572
_reflns_number_total 8145
_reflns_threshold_expression 'I > 2\s(I)'
_cod_data_source_file c6cp05856f2.cif
_cod_data_source_block shelx
_cod_depositor_comments
;
The following automatic conversions were performed:

'_exptl_absorpt_correction_type' value 'multi-Scan' changed to
'multi-scan' according to
/usr/data/users/saulius/crontab/automatic-downloads/rss-feeds/RSC/lib/dictionaries/cif_core.dic
dictionary named 'cif_core.dic' version 2.4.2 from 2011-04-26.

Automatic conversion script
Id: cif_fix_values 4268 2015-11-12 08:31:59Z antanas 

 Adding full bibliography for 7226779--7226780.cif.
;
_cod_original_cell_volume 9760.3(16)
_cod_original_formula_sum 'C50.50 H42 Cl F6 N2 O Os P3'
_cod_database_code 7226780
_shelx_shelxl_version_number 2014/7
_shelx_space_group_comment
;
The symmetry employed for this shelxl refinement is uniquely defined
by the following loop, which should always be used as a source of
symmetry information in preference to the above space-group names.
They are only intended as comments.
;
_shelx_estimated_absorpt_t_min 0.329
_shelx_estimated_absorpt_t_max 0.829

loop_
_space_group_symop_operation_xyz
'x, y, z'
'-x+1/2, -y+1/2, z'
'-y, x+1/2, z+1/2'
'y+1/2, -x, z+1/2'
'-x, -y, -z'
'x-1/2, y-1/2, -z'
'y, -x-1/2, -z-1/2'
'-y-1/2, x, -z-1/2'

loop_
_atom_site_label
_atom_site_type_symbol
_atom_site_fract_x
_atom_site_fract_y
_atom_site_fract_z
_atom_site_U_iso_or_equiv
_atom_site_adp_type
_atom_site_occupancy
_atom_site_site_symmetry_order
_atom_site_calc_flag
_atom_site_refinement_flags_posn
_atom_site_refinement_flags_adp
_atom_site_refinement_flags_occupancy
_atom_site_disorder_assembly
_atom_site_disorder_group
Os1 Os 0.38874(2) 0.42932(2) 0.56852(2) 0.01543(2) Uani 1 1 d . . . . .
P1 P 0.40250(2) 0.45187(2) 0.75875(5) 0.01626(17) Uani 1 1 d . . . . .
P2 P 0.37529(2) 0.40548(2) 0.37992(5) 0.01329(16) Uani 1 1 d . . . . .
N6 N 0.31615(7) 0.43209(7) 0.60202(16) 0.0189(6) Uani 1 1 d . . . . .
N7 N 0.37184(8) 0.49807(7) 0.52441(16) 0.0226(6) Uani 1 1 d . . . . .
C1 C 0.28983(9) 0.39659(10) 0.64170(19) 0.0208(7) Uani 1 1 d . . . . .
H1 H 0.3044 0.3673 0.6553 0.025 Uiso 1 1 calc R U . . .
C2 C 0.24264(9) 0.40103(11) 0.6633(2) 0.0285(8) Uani 1 1 d . . . . .
H2 H 0.2251 0.3751 0.6899 0.034 Uiso 1 1 calc R U . . .
C3 C 0.22140(10) 0.44345(12) 0.6459(2) 0.0362(9) Uani 1 1 d . . . . .
H3 H 0.1890 0.4473 0.6610 0.043 Uiso 1 1 calc R U . . .
C4 C 0.24741(10) 0.48041(11) 0.6066(2) 0.0353(9) Uani 1 1 d . . . . .
H4 H 0.2330 0.5099 0.5940 0.042 Uiso 1 1 calc R U . . .
C5 C 0.29531(10) 0.47445(9) 0.5851(2) 0.0256(8) Uani 1 1 d . . . . .
C6 C 0.32639(10) 0.51145(10) 0.5449(2) 0.0284(8) Uani 1 1 d . . . . .
C7 C 0.31189(13) 0.55698(11) 0.5255(3) 0.0461(10) Uani 1 1 d . . . . .
H7 H 0.2806 0.5660 0.5411 0.055 Uiso 1 1 calc R U . . .
C8 C 0.34343(15) 0.58917(12) 0.4833(3) 0.0599(13) Uani 1 1 d . . . . .
H8 H 0.3340 0.6206 0.4710 0.072 Uiso 1 1 calc R U . . .
C9 C 0.38790(14) 0.57580(11) 0.4593(2) 0.0482(11) Uani 1 1 d . . . . .
H9 H 0.4094 0.5974 0.4276 0.058 Uiso 1 1 calc R U . . .
C10 C 0.40151(11) 0.53033(10) 0.4816(2) 0.0317(8) Uani 1 1 d . . . . .
H10 H 0.4329 0.5214 0.4663 0.038 Uiso 1 1 calc R U . . .
C11 C 0.40958(9) 0.51521(9) 0.7777(2) 0.0216(7) Uani 1 1 d . . . . .
C12 C 0.38089(11) 0.54347(10) 0.8439(2) 0.0315(8) Uani 1 1 d . . . . .
H12 H 0.3576 0.5297 0.8901 0.038 Uiso 1 1 calc R U . . .
C13 C 0.38653(12) 0.59162(11) 0.8420(3) 0.0416(10) Uani 1 1 d . . . . .
H13 H 0.3665 0.6109 0.8857 0.050 Uiso 1 1 calc R U . . .
C14 C 0.42096(11) 0.61200(11) 0.7772(3) 0.0382(9) Uani 1 1 d . . . . .
H14 H 0.4239 0.6451 0.7741 0.046 Uiso 1 1 calc R U . . .
C15 C 0.45127(11) 0.58371(10) 0.7167(2) 0.0327(8) Uani 1 1 d . . . . .
H15 H 0.4761 0.5974 0.6751 0.039 Uiso 1 1 calc R U . . .
C16 C 0.44549(10) 0.53579(10) 0.7168(2) 0.0252(8) Uani 1 1 d . . . . .
H16 H 0.4663 0.5167 0.6748 0.030 Uiso 1 1 calc R U . . .
C17 C 0.45434(9) 0.42832(9) 0.8267(2) 0.0182(7) Uani 1 1 d . . . . .
C18 C 0.46234(9) 0.44038(9) 0.9385(2) 0.0238(7) Uani 1 1 d . . . . .
H18 H 0.4421 0.4619 0.9750 0.029 Uiso 1 1 calc R U . . .
C19 C 0.49972(10) 0.42087(10) 0.9959(2) 0.0286(8) Uani 1 1 d . . . . .
H19 H 0.5053 0.4296 1.0713 0.034 Uiso 1 1 calc R U . . .
C20 C 0.52916(10) 0.38875(10) 0.9445(2) 0.0308(8) Uani 1 1 d . . . . .
H20 H 0.5542 0.3750 0.9851 0.037 Uiso 1 1 calc R U . . .
C21 C 0.52174(10) 0.37679(10) 0.8326(2) 0.0279(8) Uani 1 1 d . . . . .
H21 H 0.5421 0.3553 0.7964 0.033 Uiso 1 1 calc R U . . .
C22 C 0.48452(9) 0.39644(9) 0.7746(2) 0.0222(7) Uani 1 1 d . . . . .
H22 H 0.4795 0.3882 0.6986 0.027 Uiso 1 1 calc R U . . .
C23 C 0.35556(9) 0.43137(9) 0.84988(19) 0.0196(7) Uani 1 1 d . . . . .
C24 C 0.35923(10) 0.38792(10) 0.8996(2) 0.0268(8) Uani 1 1 d . . . . .
H24 H 0.3881 0.3715 0.8954 0.032 Uiso 1 1 calc R U . . .
C25 C 0.32204(11) 0.36776(11) 0.9550(2) 0.0391(9) Uani 1 1 d . . . . .
H25 H 0.3250 0.3374 0.9867 0.047 Uiso 1 1 calc R U . . .
C26 C 0.28086(11) 0.39187(13) 0.9641(2) 0.0436(10) Uani 1 1 d . . . . .
H26 H 0.2555 0.3784 1.0040 0.052 Uiso 1 1 calc R U . . .
C27 C 0.27562(10) 0.43522(12) 0.9165(2) 0.0379(9) Uani 1 1 d . . . . .
H27 H 0.2468 0.4516 0.9231 0.045 Uiso 1 1 calc R U . . .
C28 C 0.31272(9) 0.45482(10) 0.8585(2) 0.0258(8) Uani 1 1 d . . . . .
H28 H 0.3090 0.4846 0.8242 0.031 Uiso 1 1 calc R U . . .
C29 C 0.37544(9) 0.45608(8) 0.28790(19) 0.0152(6) Uani 1 1 d . . . . .
C30 C 0.33589(10) 0.48437(9) 0.2768(2) 0.0218(7) Uani 1 1 d . . . . .
H30 H 0.3074 0.4757 0.3121 0.026 Uiso 1 1 calc R U . . .
C31 C 0.33808(11) 0.52538(10) 0.2138(2) 0.0321(8) Uani 1 1 d . . . . .
H31 H 0.3108 0.5440 0.2043 0.039 Uiso 1 1 calc R U . . .
C32 C 0.37964(11) 0.53918(10) 0.1651(2) 0.0318(8) Uani 1 1 d . . . . .
H32 H 0.3809 0.5672 0.1224 0.038 Uiso 1 1 calc R U . . .
C33 C 0.41933(10) 0.51237(10) 0.1785(2) 0.0277(8) Uani 1 1 d . . . . .
H33 H 0.4480 0.5222 0.1460 0.033 Uiso 1 1 calc R U . . .
C34 C 0.41754(9) 0.47090(9) 0.23931(19) 0.0188(7) Uani 1 1 d . . . . .
H34 H 0.4450 0.4525 0.2480 0.023 Uiso 1 1 calc R U . . .
C35 C 0.41758(9) 0.36559(9) 0.3153(2) 0.0172(7) Uani 1 1 d . . . . .
C36 C 0.44878(9) 0.33882(9) 0.3765(2) 0.0228(7) Uani 1 1 d . . . . .
H36 H 0.4499 0.3422 0.4555 0.027 Uiso 1 1 calc R U . . .
C37 C 0.47829(9) 0.30727(9) 0.3243(2) 0.0257(8) Uani 1 1 d . . . . .
H37 H 0.4993 0.2888 0.3673 0.031 Uiso 1 1 calc R U . . .
C38 C 0.47703(10) 0.30279(9) 0.2091(2) 0.0287(8) Uani 1 1 d . . . . .
H38 H 0.4979 0.2818 0.1730 0.034 Uiso 1 1 calc R U . . .
C39 C 0.44593(10) 0.32844(9) 0.1468(2) 0.0267(8) Uani 1 1 d . . . . .
H39 H 0.4451 0.3249 0.0679 0.032 Uiso 1 1 calc R U . . .
C40 C 0.41569(9) 0.35951(9) 0.1985(2) 0.0209(7) Uani 1 1 d . . . . .
H40 H 0.3937 0.3767 0.1553 0.025 Uiso 1 1 calc R U . . .
C41 C 0.32029(8) 0.37545(9) 0.35365(19) 0.0160(6) Uani 1 1 d . . . . .
C42 C 0.28995(9) 0.38486(9) 0.2645(2) 0.0177(7) Uani 1 1 d . . . . .
H42 H 0.2985 0.4079 0.2108 0.021 Uiso 1 1 calc R U . . .
C43 C 0.24793(9) 0.36141(9) 0.2529(2) 0.0230(7) Uani 1 1 d . . . . .
H43 H 0.2273 0.3691 0.1933 0.028 Uiso 1 1 calc R U . . .
C44 C 0.23600(9) 0.32686(10) 0.3278(2) 0.0278(8) Uani 1 1 d . . . . .
H44 H 0.2070 0.3110 0.3201 0.033 Uiso 1 1 calc R U . . .
C45 C 0.26566(9) 0.31519(9) 0.4134(2) 0.0246(7) Uani 1 1 d . . . . .
H45 H 0.2575 0.2907 0.4635 0.029 Uiso 1 1 calc R U . . .
C46 C 0.30787(9) 0.33919(8) 0.4273(2) 0.0194(7) Uani 1 1 d . . . . .
H46 H 0.3283 0.3310 0.4868 0.023 Uiso 1 1 calc R U . . .
Cl1A Cl 0.39464(4) 0.34823(4) 0.63376(9) 0.0208(3) Uani 0.5515(13) 1 d . . P A -1
C47A C 0.45323(17) 0.43422(17) 0.5352(4) 0.0218(11) Uiso 0.5515(13) 1 d . . P A -1
O1A O 0.49215(13) 0.43841(13) 0.5111(3) 0.0345(9) Uiso 0.5515(13) 1 d . . P A -1
Cl1B Cl 0.46888(6) 0.44308(6) 0.51538(12) 0.0292(4) Uani 0.4485(13) 1 d . . P A -2
C47B C 0.3960(2) 0.3694(2) 0.6125(5) 0.0186(13) Uiso 0.4485(13) 1 d . . P A -2
O1B O 0.39943(16) 0.33088(16) 0.6459(4) 0.0366(11) Uiso 0.4485(13) 1 d . . P A -2
P3 P 0.22351(5) 0.57489(5) 0.90934(13) 0.0576(4) Uani 0.75 1 d . . P B -2
F1 F 0.24759(12) 0.55873(12) 0.8011(3) 0.0841(12) Uani 0.75 1 d . . P B -2
F2 F 0.19885(10) 0.59119(12) 1.0222(3) 0.0785(11) Uani 0.75 1 d . . P B -2
F3 F 0.19209(11) 0.53096(12) 0.9106(3) 0.0892(12) Uani 0.75 1 d . . P B -2
F4 F 0.18454(10) 0.60134(11) 0.8389(3) 0.0783(11) Uani 0.75 1 d . . P B -2
F5 F 0.25591(11) 0.62015(11) 0.9119(3) 0.0929(13) Uani 0.75 1 d . . P B -2
F6 F 0.26232(10) 0.54888(12) 0.9820(3) 0.0768(11) Uani 0.75 1 d . . P B -2
P4 P 0.2500 0.2500 0.7500 0.0316(4) Uiso 0.25 1 d S . P C -2
F7 F 0.28289(14) 0.28197(14) 0.6842(4) 0.1472(16) Uani 0.75 1 d . . P C -2
F8 F 0.28233(14) 0.27808(14) 0.8264(4) 0.1434(16) Uani 0.75 1 d . . P C -2
C48 C 0.2375(3) 0.6509(3) 1.3768(5) 0.109(2) Uiso 0.295(3) 1 d DG . P D -3
C49 C 0.2686(3) 0.6851(3) 1.4136(7) 0.109(2) Uiso 0.295(3) 1 d DG . P D -3
H49 H 0.2863 0.7026 1.3611 0.131 Uiso 0.295(3) 1 calc R U P D -3
C50 C 0.2737(4) 0.6936(4) 1.5273(7) 0.109(2) Uiso 0.295(3) 1 d G . P D -3
H50 H 0.2949 0.7169 1.5525 0.131 Uiso 0.295(3) 1 calc R U P D -3
C51 C 0.2477(5) 0.6679(5) 1.6042(5) 0.109(2) Uiso 0.295(3) 1 d G . P D -3
H51 H 0.2512 0.6737 1.6819 0.131 Uiso 0.295(3) 1 calc R U P D -3
C52 C 0.2167(4) 0.6338(4) 1.5673(6) 0.109(2) Uiso 0.295(3) 1 d G . P D -3
H52 H 0.1989 0.6162 1.6198 0.131 Uiso 0.295(3) 1 calc R U P D -3
C53 C 0.2116(3) 0.6253(3) 1.4536(6) 0.109(2) Uiso 0.295(3) 1 d DG . P D -3
H53 H 0.1903 0.6020 1.4284 0.131 Uiso 0.295(3) 1 calc R U P D -3
C54 C 0.2383(5) 0.6396(5) 1.2512(6) 0.109(2) Uiso 0.295(3) 1 d D . P D -3
H54A H 0.2142 0.6581 1.2129 0.164 Uiso 0.295(3) 1 calc R U P D -3
H54B H 0.2320 0.6062 1.2402 0.164 Uiso 0.295(3) 1 calc R U P D -3
H54C H 0.2691 0.6473 1.2204 0.164 Uiso 0.295(3) 1 calc R U P D -3
C55 C 0.2153(3) 0.6087(3) 1.4236(9) 0.109(2) Uiso 0.205(3) 1 d DG . P D -4
C56 C 0.2395(4) 0.6125(4) 1.3233(10) 0.109(2) Uiso 0.205(3) 1 d DG . P D -4
H56 H 0.2366 0.5887 1.2683 0.131 Uiso 0.205(3) 1 calc R U P D -4
C57 C 0.2680(5) 0.6511(5) 1.3036(14) 0.109(2) Uiso 0.205(3) 1 d G . P D -4
H57 H 0.2846 0.6537 1.2350 0.131 Uiso 0.205(3) 1 calc R U P D -4
C58 C 0.2723(5) 0.6859(4) 1.3841(18) 0.109(2) Uiso 0.205(3) 1 d G . P D -4
H58 H 0.2917 0.7123 1.3706 0.131 Uiso 0.205(3) 1 calc R U P D -4
C59 C 0.2480(5) 0.6821(4) 1.4844(16) 0.109(2) Uiso 0.205(3) 1 d G . P D -4
H59 H 0.2509 0.7059 1.5394 0.131 Uiso 0.205(3) 1 calc R U P D -4
C60 C 0.2195(4) 0.6435(4) 1.5041(11) 0.109(2) Uiso 0.205(3) 1 d DG . P D -4
H60 H 0.2029 0.6410 1.5727 0.131 Uiso 0.205(3) 1 calc R U P D -4
C61 C 0.1851(4) 0.5667(3) 1.4508(14) 0.109(2) Uiso 0.205(3) 1 d D . P D -4
H61A H 0.1622 0.5619 1.3909 0.164 Uiso 0.205(3) 1 calc R U P D -4
H61B H 0.1687 0.5721 1.5215 0.164 Uiso 0.205(3) 1 calc R U P D -4
H61C H 0.2049 0.5388 1.4576 0.164 Uiso 0.205(3) 1 calc R U P D -4

loop_
_atom_site_aniso_label
_atom_site_aniso_U_11
_atom_site_aniso_U_22
_atom_site_aniso_U_33
_atom_site_aniso_U_23
_atom_site_aniso_U_13
_atom_site_aniso_U_12
Os1 0.01926(4) 0.01844(4) 0.00858(3) -0.00022(4) -0.00055(4) -0.00526(5)
P1 0.0192(3) 0.0214(3) 0.0082(3) -0.0014(3) -0.0009(3) -0.0051(3)
P2 0.0146(3) 0.0162(3) 0.0090(3) -0.0018(3) -0.0001(3) -0.0035(3)
N6 0.0204(11) 0.0266(11) 0.0096(9) -0.0054(9) -0.0050(9) -0.0026(10)
N7 0.0366(13) 0.0204(11) 0.0108(9) -0.0041(9) -0.0034(10) -0.0047(10)
C1 0.0224(13) 0.0283(14) 0.0118(11) -0.0075(11) -0.0019(11) -0.0057(12)
C2 0.0155(13) 0.0552(18) 0.0147(12) -0.0103(13) 0.0022(11) -0.0036(14)
C3 0.0187(14) 0.066(2) 0.0238(14) -0.0139(15) -0.0039(12) 0.0061(15)
C4 0.0328(16) 0.0471(18) 0.0260(14) -0.0126(14) -0.0063(13) 0.0169(14)
C5 0.0373(15) 0.0261(14) 0.0133(12) -0.0081(11) -0.0034(12) 0.0058(13)
C6 0.0411(16) 0.0310(15) 0.0130(12) -0.0066(11) -0.0072(12) 0.0030(14)
C7 0.064(2) 0.0288(16) 0.0451(18) -0.0043(15) -0.0013(18) 0.0210(16)
C8 0.109(3) 0.0220(17) 0.048(2) -0.0028(16) -0.003(2) 0.009(2)
C9 0.092(3) 0.0273(16) 0.0254(16) 0.0057(13) -0.0053(17) -0.0148(18)
C10 0.0449(17) 0.0369(16) 0.0133(12) -0.0005(12) -0.0082(13) -0.0172(14)
C11 0.0297(14) 0.0248(14) 0.0105(11) -0.0025(11) -0.0063(11) -0.0027(12)
C12 0.0389(17) 0.0271(15) 0.0283(14) -0.0030(13) 0.0026(14) -0.0056(14)
C13 0.049(2) 0.0289(16) 0.0465(18) -0.0059(15) 0.0015(17) 0.0080(16)
C14 0.0499(19) 0.0218(15) 0.0429(17) 0.0044(14) -0.0103(16) 0.0014(15)
C15 0.0455(17) 0.0328(15) 0.0198(13) -0.0009(13) -0.0043(13) -0.0223(14)
C16 0.0296(15) 0.0320(15) 0.0139(12) -0.0089(12) -0.0007(12) -0.0105(13)
C17 0.0177(13) 0.0203(13) 0.0166(12) 0.0024(11) 0.0021(11) -0.0062(11)
C18 0.0256(13) 0.0311(14) 0.0146(11) -0.0002(12) -0.0020(12) -0.0093(12)
C19 0.0305(15) 0.0369(16) 0.0185(13) 0.0061(13) -0.0053(12) -0.0098(13)
C20 0.0323(15) 0.0333(15) 0.0269(14) 0.0148(13) -0.0071(13) -0.0035(13)
C21 0.0290(15) 0.0231(14) 0.0317(14) 0.0023(13) 0.0006(13) 0.0001(13)
C22 0.0269(14) 0.0192(13) 0.0204(12) 0.0007(11) -0.0010(12) -0.0084(12)
C23 0.0261(14) 0.0294(14) 0.0033(10) -0.0027(10) -0.0011(10) -0.0083(12)
C24 0.0288(15) 0.0348(16) 0.0169(13) 0.0019(12) -0.0022(12) -0.0073(13)
C25 0.0498(18) 0.0443(17) 0.0233(15) 0.0038(14) 0.0032(14) -0.0219(15)
C26 0.0300(16) 0.079(2) 0.0217(14) -0.0007(16) 0.0065(13) -0.0254(16)
C27 0.0271(15) 0.067(2) 0.0192(13) -0.0183(14) 0.0031(13) -0.0118(15)
C28 0.0265(14) 0.0339(15) 0.0170(12) -0.0069(12) 0.0012(12) -0.0033(13)
C29 0.0221(13) 0.0136(12) 0.0097(10) 0.0006(10) -0.0032(10) -0.0021(11)
C30 0.0286(14) 0.0208(13) 0.0158(12) -0.0021(11) 0.0000(12) -0.0029(12)
C31 0.0411(17) 0.0272(15) 0.0280(14) 0.0010(13) -0.0099(14) 0.0013(14)
C32 0.0474(18) 0.0259(15) 0.0221(13) 0.0105(12) 0.0011(14) -0.0043(14)
C33 0.0323(16) 0.0313(15) 0.0194(13) -0.0028(12) 0.0017(12) -0.0032(13)
C34 0.0280(14) 0.0167(12) 0.0116(11) -0.0022(10) 0.0016(11) -0.0025(11)
C35 0.0162(12) 0.0189(13) 0.0165(12) -0.0033(11) 0.0031(10) -0.0081(11)
C36 0.0257(14) 0.0217(13) 0.0211(12) -0.0013(12) 0.0009(12) -0.0026(12)
C37 0.0214(14) 0.0204(14) 0.0355(15) 0.0014(13) 0.0036(12) 0.0012(12)
C38 0.0286(14) 0.0205(14) 0.0369(15) -0.0061(13) 0.0154(13) -0.0030(12)
C39 0.0331(15) 0.0265(14) 0.0206(13) -0.0084(12) 0.0071(12) -0.0084(13)
C40 0.0271(14) 0.0199(13) 0.0156(12) -0.0034(11) 0.0003(11) -0.0062(12)
C41 0.0132(12) 0.0204(13) 0.0144(11) -0.0084(10) 0.0036(10) -0.0018(11)
C42 0.0201(13) 0.0168(12) 0.0161(12) -0.0049(10) -0.0015(11) -0.0014(11)
C43 0.0102(12) 0.0348(15) 0.0241(13) -0.0097(12) -0.0028(11) 0.0013(12)
C44 0.0186(13) 0.0370(16) 0.0277(14) -0.0166(12) 0.0057(12) -0.0111(13)
C45 0.0310(14) 0.0224(13) 0.0203(13) -0.0090(11) 0.0107(12) -0.0103(12)
C46 0.0278(13) 0.0180(12) 0.0124(11) -0.0043(11) 0.0044(12) -0.0044(11)
Cl1A 0.0265(6) 0.0207(6) 0.0152(5) 0.0030(5) -0.0023(5) -0.0052(5)
Cl1B 0.0357(8) 0.0378(9) 0.0141(6) -0.0007(7) -0.0035(6) -0.0049(7)
P3 0.0425(7) 0.0564(8) 0.0739(9) -0.0087(7) -0.0122(7) 0.0055(6)
F1 0.098(2) 0.086(2) 0.0683(19) 0.0023(18) -0.0105(19) 0.018(2)
F2 0.0617(18) 0.100(2) 0.0736(19) -0.0067(18) 0.0100(16) 0.0311(17)
F3 0.0746(19) 0.092(2) 0.100(2) 0.0267(19) -0.0463(17) -0.0282(17)
F4 0.0529(17) 0.072(2) 0.111(2) 0.0109(19) -0.0118(18) 0.0034(16)
F5 0.0652(19) 0.072(2) 0.141(3) 0.013(2) -0.008(2) -0.0164(17)
F6 0.0500(17) 0.104(2) 0.0763(19) -0.0129(19) -0.0198(15) 0.0143(17)
F7 0.125(3) 0.127(3) 0.190(3) 0.088(2) 0.083(2) -0.006(2)
F8 0.149(3) 0.108(3) 0.173(3) -0.033(2) -0.102(2) -0.036(2)

loop_
_atom_type_symbol
_atom_type_description
_atom_type_scat_dispersion_real
_atom_type_scat_dispersion_imag
_atom_type_scat_source
C C 0.0033 0.0016 'International Tables Vol C Tables 4.2.6.8 and 6.1.1.4'
H H 0.0000 0.0000 'International Tables Vol C Tables 4.2.6.8 and 6.1.1.4'
N N 0.0061 0.0033 'International Tables Vol C Tables 4.2.6.8 and 6.1.1.4'
O O 0.0106 0.0060 'International Tables Vol C Tables 4.2.6.8 and 6.1.1.4'
F F 0.0171 0.0103 'International Tables Vol C Tables 4.2.6.8 and 6.1.1.4'
P P 0.1023 0.0942 'International Tables Vol C Tables 4.2.6.8 and 6.1.1.4'
Cl Cl 0.1484 0.1585 'International Tables Vol C Tables 4.2.6.8 and 6.1.1.4'
Os Os -1.2165 7.6030 'International Tables Vol C Tables 4.2.6.8 and 6.1.1.4'

loop_
_geom_angle_atom_site_label_1
_geom_angle_atom_site_label_2
_geom_angle_atom_site_label_3
_geom_angle
C47B Os1 N7 172.94(19)
C47A Os1 N7 95.86(16)
C47B Os1 N6 95.32(19)
C47A Os1 N6 173.47(16)
N7 Os1 N6 77.65(8)
C47B Os1 P2 91.37(18)
C47A Os1 P2 88.75(14)
N7 Os1 P2 89.54(6)
N6 Os1 P2 91.85(5)
C47B Os1 P1 87.64(18)
C47A Os1 P1 91.20(14)
N7 Os1 P1 91.45(6)
N6 Os1 P1 88.32(5)
P2 Os1 P1 179.01(2)
C47B Os1 Cl1B 97.07(18)
N7 Os1 Cl1B 89.97(7)
N6 Os1 Cl1B 167.59(7)
P2 Os1 Cl1B 87.12(4)
P1 Os1 Cl1B 92.93(4)
C47A Os1 Cl1A 94.03(15)
N7 Os1 Cl1A 169.95(7)
N6 Os1 Cl1A 92.43(6)
P2 Os1 Cl1A 92.46(3)
P1 Os1 Cl1A 86.56(3)
C17 P1 C23 102.26(11)
C17 P1 C11 102.70(12)
C23 P1 C11 108.86(12)
C17 P1 Os1 117.29(8)
C23 P1 Os1 111.15(8)
C11 P1 Os1 113.60(8)
C29 P2 C41 105.81(11)
C29 P2 C35 103.73(11)
C41 P2 C35 101.74(11)
C29 P2 Os1 110.23(8)
C41 P2 Os1 115.91(8)
C35 P2 Os1 118.05(8)
C1 N6 C5 118.4(2)
C1 N6 Os1 125.85(17)
C5 N6 Os1 115.68(17)
C10 N7 C6 118.0(2)
C10 N7 Os1 126.23(19)
C6 N7 Os1 115.74(17)
N6 C1 C2 122.8(3)
N6 C1 H1 118.6
C2 C1 H1 118.6
C3 C2 C1 119.1(3)
C3 C2 H2 120.5
C1 C2 H2 120.5
C2 C3 C4 119.4(3)
C2 C3 H3 120.3
C4 C3 H3 120.3
C3 C4 C5 119.8(3)
C3 C4 H4 120.1
C5 C4 H4 120.1
N6 C5 C4 120.4(3)
N6 C5 C6 115.2(2)
C4 C5 C6 124.4(3)
N7 C6 C7 120.9(3)
N7 C6 C5 115.5(2)
C7 C6 C5 123.6(3)
C8 C7 C6 119.4(3)
C8 C7 H7 120.3
C6 C7 H7 120.3
C9 C8 C7 120.0(3)
C9 C8 H8 120.0
C7 C8 H8 120.0
C8 C9 C10 119.1(3)
C8 C9 H9 120.4
C10 C9 H9 120.4
N7 C10 C9 122.5(3)
N7 C10 H10 118.8
C9 C10 H10 118.8
C16 C11 C12 119.1(2)
C16 C11 P1 115.7(2)
C12 C11 P1 125.1(2)
C13 C12 C11 119.7(3)
C13 C12 H12 120.1
C11 C12 H12 120.1
C14 C13 C12 120.7(3)
C14 C13 H13 119.6
C12 C13 H13 119.6
C13 C14 C15 119.5(3)
C13 C14 H14 120.3
C15 C14 H14 120.3
C16 C15 C14 120.2(3)
C16 C15 H15 119.9
C14 C15 H15 119.9
C15 C16 C11 120.6(3)
C15 C16 H16 119.7
C11 C16 H16 119.7
C22 C17 C18 119.0(2)
C22 C17 P1 122.87(19)
C18 C17 P1 117.96(19)
C19 C18 C17 120.0(2)
C19 C18 H18 120.0
C17 C18 H18 120.0
C18 C19 C20 120.8(2)
C18 C19 H19 119.6
C20 C19 H19 119.6
C19 C20 C21 119.6(3)
C19 C20 H20 120.2
C21 C20 H20 120.2
C22 C21 C20 119.8(3)
C22 C21 H21 120.1
C20 C21 H21 120.1
C21 C22 C17 120.7(2)
C21 C22 H22 119.6
C17 C22 H22 119.6
C24 C23 C28 117.7(2)
C24 C23 P1 119.4(2)
C28 C23 P1 122.2(2)
C25 C24 C23 121.7(3)
C25 C24 H24 119.2
C23 C24 H24 119.2
C26 C25 C24 119.4(3)
C26 C25 H25 120.3
C24 C25 H25 120.3
C25 C26 C27 121.0(3)
C25 C26 H26 119.5
C27 C26 H26 119.5
C26 C27 C28 119.3(3)
C26 C27 H27 120.3
C28 C27 H27 120.3
C27 C28 C23 120.9(3)
C27 C28 H28 119.6
C23 C28 H28 119.6
C30 C29 C34 118.7(2)
C30 C29 P2 121.11(19)
C34 C29 P2 119.59(18)
C31 C30 C29 120.1(2)
C31 C30 H30 119.9
C29 C30 H30 119.9
C32 C31 C30 120.4(3)
C32 C31 H31 119.8
C30 C31 H31 119.8
C33 C32 C31 120.0(3)
C33 C32 H32 120.0
C31 C32 H32 120.0
C32 C33 C34 120.2(3)
C32 C33 H33 119.9
C34 C33 H33 119.9
C33 C34 C29 120.4(2)
C33 C34 H34 119.8
C29 C34 H34 119.8
C36 C35 C40 118.8(2)
C36 C35 P2 123.00(19)
C40 C35 P2 118.04(19)
C37 C36 C35 120.9(2)
C37 C36 H36 119.6
C35 C36 H36 119.6
C36 C37 C38 119.6(3)
C36 C37 H37 120.2
C38 C37 H37 120.2
C39 C38 C37 120.6(3)
C39 C38 H38 119.7
C37 C38 H38 119.7
C38 C39 C40 120.2(2)
C38 C39 H39 119.9
C40 C39 H39 119.9
C39 C40 C35 119.9(2)
C39 C40 H40 120.1
C35 C40 H40 120.1
C42 C41 C46 117.6(2)
C42 C41 P2 125.17(19)
C46 C41 P2 117.22(18)
C43 C42 C41 121.4(2)
C43 C42 H42 119.3
C41 C42 H42 119.3
C44 C43 C42 119.8(2)
C44 C43 H43 120.1
C42 C43 H43 120.1
C45 C44 C43 120.6(2)
C45 C44 H44 119.7
C43 C44 H44 119.7
C44 C45 C46 120.2(2)
C44 C45 H45 119.9
C46 C45 H45 119.9
C45 C46 C41 120.3(2)
C45 C46 H46 119.8
C41 C46 H46 119.8
O1A C47A Os1 177.2(4)
O1B C47B Os1 176.6(5)
F1 P3 F3 91.38(19)
F1 P3 F4 90.53(19)
F3 P3 F4 89.09(18)
F1 P3 F5 90.0(2)
F3 P3 F5 178.4(2)
F4 P3 F5 91.80(18)
F1 P3 F6 90.50(18)
F3 P3 F6 91.16(18)
F4 P3 F6 178.9(2)
F5 P3 F6 87.92(18)
F1 P3 F2 179.4(2)
F3 P3 F2 88.41(19)
F4 P3 F2 90.06(18)
F5 P3 F2 90.2(2)
F6 P3 F2 88.91(17)
F8 P4 F7 67.9(2)
P4 F7 F8 56.03(19)
P4 F8 F7 56.1(2)
C49 C48 C53 120.0
C49 C48 C54 116.7(7)
C53 C48 C54 122.9(7)
C48 C49 C50 120.0
C48 C49 H49 120.0
C50 C49 H49 120.0
C49 C50 C51 120.0
C49 C50 H50 120.0
C51 C50 H50 120.0
C52 C51 C50 120.0
C52 C51 H51 120.0
C50 C51 H51 120.0
C53 C52 C51 120.0
C53 C52 H52 120.0
C51 C52 H52 120.0
C52 C53 C48 120.0
C52 C53 H53 120.0
C48 C53 H53 120.0
C48 C54 H54A 109.5
C48 C54 H54B 109.5
H54A C54 H54B 109.5
C48 C54 H54C 109.5
H54A C54 H54C 109.5
H54B C54 H54C 109.5
C56 C55 C60 120.0
C56 C55 C61 122.1(8)
C60 C55 C61 117.9(8)
C55 C56 C57 120.0
C55 C56 H56 120.0
C57 C56 H56 120.0
C58 C57 C56 120.0
C58 C57 H57 120.0
C56 C57 H57 120.0
C59 C58 C57 120.0
C59 C58 H58 120.0
C57 C58 H58 120.0
C58 C59 C60 120.0
C58 C59 H59 120.0
C60 C59 H59 120.0
C59 C60 C55 120.0
C59 C60 H60 120.0
C55 C60 H60 120.0
C55 C61 H61A 109.5
C55 C61 H61B 109.5
H61A C61 H61B 109.5
C55 C61 H61C 109.5
H61A C61 H61C 109.5
H61B C61 H61C 109.5

loop_
_geom_bond_atom_site_label_1
_geom_bond_atom_site_label_2
_geom_bond_distance
Os1 C47B 1.802(6)
Os1 C47A 1.890(5)
Os1 N7 2.090(2)
Os1 N6 2.113(2)
Os1 P2 2.3886(6)
Os1 P1 2.3986(6)
Os1 Cl1B 2.4078(16)
Os1 Cl1A 2.4494(12)
P1 C17 1.818(3)
P1 C23 1.825(3)
P1 C11 1.834(3)
P2 C29 1.817(2)
P2 C41 1.817(2)
P2 C35 1.831(3)
N6 C1 1.348(3)
N6 C5 1.363(3)
N7 C10 1.353(4)
N7 C6 1.375(4)
C1 C2 1.378(4)
C1 H1 0.9500
C2 C3 1.371(4)
C2 H2 0.9500
C3 C4 1.374(4)
C3 H3 0.9500
C4 C5 1.402(4)
C4 H4 0.9500
C5 C6 1.462(4)
C6 C7 1.384(4)
C7 C8 1.383(5)
C7 H7 0.9500
C8 C9 1.357(6)
C8 H8 0.9500
C9 C10 1.381(4)
C9 H9 0.9500
C10 H10 0.9500
C11 C16 1.389(4)
C11 C12 1.397(4)
C12 C13 1.385(4)
C12 H12 0.9500
C13 C14 1.381(5)
C13 H13 0.9500
C14 C15 1.388(4)
C14 H14 0.9500
C15 C16 1.378(4)
C15 H15 0.9500
C16 H16 0.9500
C17 C22 1.400(4)
C17 C18 1.401(3)
C18 C19 1.386(4)
C18 H18 0.9500
C19 C20 1.388(4)
C19 H19 0.9500
C20 C21 1.398(4)
C20 H20 0.9500
C21 C22 1.388(4)
C21 H21 0.9500
C22 H22 0.9500
C23 C24 1.380(4)
C23 C28 1.399(4)
C24 C25 1.378(4)
C24 H24 0.9500
C25 C26 1.367(5)
C25 H25 0.9500
C26 C27 1.371(5)
C26 H26 0.9500
C27 C28 1.384(4)
C27 H27 0.9500
C28 H28 0.9500
C29 C30 1.395(4)
C29 C34 1.401(4)
C30 C31 1.394(4)
C30 H30 0.9500
C31 C32 1.379(4)
C31 H31 0.9500
C32 C33 1.377(4)
C32 H32 0.9500
C33 C34 1.391(4)
C33 H33 0.9500
C34 H34 0.9500
C35 C36 1.384(4)
C35 C40 1.410(3)
C36 C37 1.383(4)
C36 H36 0.9500
C37 C38 1.386(4)
C37 H37 0.9500
C38 C39 1.372(4)
C38 H38 0.9500
C39 C40 1.384(4)
C39 H39 0.9500
C40 H40 0.9500
C41 C42 1.401(3)
C41 C46 1.405(3)
C42 C43 1.381(4)
C42 H42 0.9500
C43 C44 1.376(4)
C43 H43 0.9500
C44 C45 1.371(4)
C44 H44 0.9500
C45 C46 1.396(4)
C45 H45 0.9500
C46 H46 0.9500
C47A O1A 1.154(6)
C47B O1B 1.174(7)
P3 F1 1.537(4)
P3 F3 1.543(3)
P3 F4 1.587(3)
P3 F5 1.590(3)
P3 F6 1.592(3)
P3 F2 1.593(3)
P4 F8 1.527(4)
P4 F7 1.528(4)
F7 F8 1.705(6)
C48 C49 1.3900
C48 C53 1.3900
C48 C54 1.538(9)
C49 C50 1.3900
C49 H49 0.9500
C50 C51 1.3900
C50 H50 0.9500
C51 C52 1.3900
C51 H51 0.9500
C52 C53 1.3900
C52 H52 0.9500
C53 H53 0.9500
C54 H54A 0.9800
C54 H54B 0.9800
C54 H54C 0.9800
C55 C56 1.3900
C55 C60 1.3900
C55 C61 1.513(11)
C56 C57 1.3900
C56 H56 0.9500
C57 C58 1.3900
C57 H57 0.9500
C58 C59 1.3900
C58 H58 0.9500
C59 C60 1.3900
C59 H59 0.9500
C60 H60 0.9500
C61 H61A 0.9800
C61 H61B 0.9800
C61 H61C 0.9800

loop_
_geom_hbond_atom_site_label_D
_geom_hbond_atom_site_label_H
_geom_hbond_atom_site_label_A
_geom_hbond_distance_DH
_geom_hbond_distance_HA
_geom_hbond_distance_DA
_geom_hbond_angle_DHA
_geom_hbond_site_symmetry_A
C1 H1 Cl1A 0.95 2.65 3.298(3) 126.3 .
C1 H1 F7 0.95 2.54 3.319(5) 139.8 .
C2 H2 O1B 0.95 2.63 3.102(5) 111.4 8_657
C10 H10 O1A 0.95 2.44 3.166(5) 132.7 5_666
C10 H10 Cl1B 0.95 2.53 3.174(3) 125.2 .
C16 H16 Cl1B 0.95 2.84 3.642(3) 142.9 .
C22 H22 Cl1A 0.95 2.79 3.365(3) 120.0 .
C22 H22 Cl1B 0.95 2.71 3.405(3) 130.3 .
C36 H36 Cl1A 0.95 2.66 3.455(3) 141.6 .
C46 H46 Cl1A 0.95 2.63 3.509(3) 153.7 .

loop_
_geom_torsion_atom_site_label_1
_geom_torsion_atom_site_label_2
_geom_torsion_atom_site_label_3
_geom_torsion_atom_site_label_4
_geom_torsion
C5 N6 C1 C2 1.6(3)
Os1 N6 C1 C2 178.99(18)
N6 C1 C2 C3 -1.2(4)
C1 C2 C3 C4 0.5(4)
C2 C3 C4 C5 -0.3(4)
C1 N6 C5 C4 -1.3(3)
Os1 N6 C5 C4 -178.92(19)
C1 N6 C5 C6 178.4(2)
Os1 N6 C5 C6 0.8(3)
C3 C4 C5 N6 0.6(4)
C3 C4 C5 C6 -179.0(3)
C10 N7 C6 C7 -2.0(4)
Os1 N7 C6 C7 176.0(2)
C10 N7 C6 C5 176.7(2)
Os1 N7 C6 C5 -5.3(3)
N6 C5 C6 N7 3.0(3)
C4 C5 C6 N7 -177.4(2)
N6 C5 C6 C7 -178.4(3)
C4 C5 C6 C7 1.3(4)
N7 C6 C7 C8 1.1(4)
C5 C6 C7 C8 -177.5(3)
C6 C7 C8 C9 1.2(5)
C7 C8 C9 C10 -2.4(5)
C6 N7 C10 C9 0.7(4)
Os1 N7 C10 C9 -177.0(2)
C8 C9 C10 N7 1.5(4)
C17 P1 C11 C16 69.7(2)
C23 P1 C11 C16 177.56(19)
Os1 P1 C11 C16 -58.0(2)
C17 P1 C11 C12 -113.0(2)
C23 P1 C11 C12 -5.1(3)
Os1 P1 C11 C12 119.3(2)
C16 C11 C12 C13 4.4(4)
P1 C11 C12 C13 -172.9(2)
C11 C12 C13 C14 -1.5(5)
C12 C13 C14 C15 -2.4(5)
C13 C14 C15 C16 3.3(4)
C14 C15 C16 C11 -0.4(4)
C12 C11 C16 C15 -3.5(4)
P1 C11 C16 C15 174.1(2)
C23 P1 C17 C22 118.7(2)
C11 P1 C17 C22 -128.4(2)
Os1 P1 C17 C22 -3.1(3)
C23 P1 C17 C18 -56.8(2)
C11 P1 C17 C18 56.0(2)
Os1 P1 C17 C18 -178.69(17)
C22 C17 C18 C19 0.1(4)
P1 C17 C18 C19 175.8(2)
C17 C18 C19 C20 -1.0(4)
C18 C19 C20 C21 1.6(4)
C19 C20 C21 C22 -1.2(4)
C20 C21 C22 C17 0.3(4)
C18 C17 C22 C21 0.3(4)
P1 C17 C22 C21 -175.2(2)
C17 P1 C23 C24 -35.7(2)
C11 P1 C23 C24 -143.9(2)
Os1 P1 C23 C24 90.2(2)
C17 P1 C23 C28 154.0(2)
C11 P1 C23 C28 45.9(2)
Os1 P1 C23 C28 -80.0(2)
C28 C23 C24 C25 0.7(4)
P1 C23 C24 C25 -170.0(2)
C23 C24 C25 C26 -2.0(4)
C24 C25 C26 C27 1.7(4)
C25 C26 C27 C28 -0.1(4)
C26 C27 C28 C23 -1.2(4)
C24 C23 C28 C27 0.9(4)
P1 C23 C28 C27 171.3(2)
C41 P2 C29 C30 44.9(2)
C35 P2 C29 C30 151.5(2)
Os1 P2 C29 C30 -81.2(2)
C41 P2 C29 C34 -144.14(19)
C35 P2 C29 C34 -37.5(2)
Os1 P2 C29 C34 89.82(19)
C34 C29 C30 C31 3.0(4)
P2 C29 C30 C31 174.1(2)
C29 C30 C31 C32 -2.2(4)
C30 C31 C32 C33 0.1(4)
C31 C32 C33 C34 1.1(4)
C32 C33 C34 C29 -0.2(4)
C30 C29 C34 C33 -1.8(4)
P2 C29 C34 C33 -173.07(19)
C29 P2 C35 C36 140.6(2)
C41 P2 C35 C36 -109.7(2)
Os1 P2 C35 C36 18.4(2)
C29 P2 C35 C40 -44.2(2)
C41 P2 C35 C40 65.5(2)
Os1 P2 C35 C40 -166.44(17)
C40 C35 C36 C37 1.2(4)
P2 C35 C36 C37 176.4(2)
C35 C36 C37 C38 0.8(4)
C36 C37 C38 C39 -1.8(4)
C37 C38 C39 C40 0.6(4)
C38 C39 C40 C35 1.4(4)
C36 C35 C40 C39 -2.3(4)
P2 C35 C40 C39 -177.7(2)
C29 P2 C41 C42 11.8(2)
C35 P2 C41 C42 -96.3(2)
Os1 P2 C41 C42 134.26(19)
C29 P2 C41 C46 -169.83(19)
C35 P2 C41 C46 82.1(2)
Os1 P2 C41 C46 -47.4(2)
C46 C41 C42 C43 3.9(4)
P2 C41 C42 C43 -177.7(2)
C41 C42 C43 C44 -2.3(4)
C42 C43 C44 C45 -0.6(4)
C43 C44 C45 C46 1.7(4)
C44 C45 C46 C41 0.0(4)
C42 C41 C46 C45 -2.7(4)
P2 C41 C46 C45 178.77(19)
C53 C48 C49 C50 0.0
C54 C48 C49 C50 -172.8(7)
C48 C49 C50 C51 0.0
C49 C50 C51 C52 0.0
C50 C51 C52 C53 0.0
C51 C52 C53 C48 0.0
C49 C48 C53 C52 0.0
C54 C48 C53 C52 172.4(8)
C60 C55 C56 C57 0.0
C61 C55 C56 C57 -177.9(8)
C55 C56 C57 C58 0.0
C56 C57 C58 C59 0.0
C57 C58 C59 C60 0.0
C58 C59 C60 C55 0.0
C56 C55 C60 C59 0.0
C61 C55 C60 C59 178.0(7)
